data_7058816
loop_
_publ_author_name
'Han, Young-Sung'
'Jung, Kang-Yeoun'
'Kim, Yong-Joo'
'Baeck, Kyoung Koo'
'Lee, Gang Min'
'Lee, Soon W.'

_publ_section_title
;
 Reactivities of zero-valent group 10 complexes toward organic
 isocyanates: synthesis of metallacycles containing dimeric isocyanate
 units, isocyanate cyclotrimerization, and computational chemistry
;
_journal_issue 39
_journal_name_full 'New Journal of Chemistry'
_journal_page_first 15614
_journal_paper_doi 10.1039/C9NJ03332G
_journal_volume 43
_journal_year 2019
_chemical_absolute_configuration unk
_chemical_formula_moiety 'C20 H24 F4 N2 O2 P2 Pt'
_chemical_formula_sum 'C20 H24 F4 N2 O2 P2 Pt'
_chemical_formula_weight 657.44
_space_group_crystal_system orthorhombic
_space_group_IT_number 29
_space_group_name_Hall 'P 2c -2ac'
_space_group_name_H-M_alt 'P c a 21'
_symmetry_space_group_name_Hall 'P 2c -2ac'
_symmetry_space_group_name_H-M 'P c a 21'
_atom_sites_solution_hydrogens geom
_audit_creation_method SHELXL-2018/1
_audit_update_record
;
2019-09-04 deposited with the CCDC.    2019-09-09 downloaded from the CCDC.
;
_cell_angle_alpha 90
_cell_angle_beta 90
_cell_angle_gamma 90
_cell_formula_units_Z 8
_cell_length_a 20.3247(6)
_cell_length_b 10.1709(3)
_cell_length_c 23.0532(6)
_cell_measurement_reflns_used 9782
_cell_measurement_temperature 223(2)
_cell_measurement_theta_max 28.27
_cell_measurement_theta_min 2.41
_cell_volume 4765.6(2)
_computing_cell_refinement 'Bruker XSCANS'
_computing_data_collection 'Bruker XSCANS'
_computing_data_reduction 'Bruker SHELXTL'
_computing_molecular_graphics 'Bruker SHELXTL'
_computing_publication_material 'Bruker SHELXTL'
_computing_structure_refinement 'SHELXL-2018/1 (Sheldrick, 2018)'
_computing_structure_solution 'SHELXL-2018/1 (Sheldrick, 2018)'
_diffrn_ambient_temperature 223(2)
_diffrn_measured_fraction_theta_full 0.997
_diffrn_measured_fraction_theta_max 0.711
_diffrn_measurement_device_type 'PHOTON 100 CMOS'
_diffrn_measurement_method '\f and \w scans'
_diffrn_radiation_monochromator graphite
_diffrn_radiation_source 'sealed tube'
_diffrn_radiation_type MoK\a
_diffrn_radiation_wavelength 0.71073
_diffrn_reflns_av_R_equivalents 0.0658
_diffrn_reflns_av_unetI/netI 0.0268
_diffrn_reflns_Laue_measured_fraction_full 0.997
_diffrn_reflns_Laue_measured_fraction_max 0.711
_diffrn_reflns_limit_h_max 30
_diffrn_reflns_limit_h_min -30
_diffrn_reflns_limit_k_max 13
_diffrn_reflns_limit_k_min -13
_diffrn_reflns_limit_l_max 27
_diffrn_reflns_limit_l_min -27
_diffrn_reflns_number 192681
_diffrn_reflns_point_group_measured_fraction_full 0.995
_diffrn_reflns_point_group_measured_fraction_max 0.706
_diffrn_reflns_theta_full 25.242
_diffrn_reflns_theta_max 32.191
_diffrn_reflns_theta_min 2.239
_exptl_absorpt_coefficient_mu 6.073
_exptl_absorpt_correction_T_max 0.7457
_exptl_absorpt_correction_T_min 0.5008
_exptl_absorpt_correction_type multi-scan
_exptl_absorpt_process_details '(SADABS; Sheldrick, 1996)'
_exptl_crystal_colour colourless
_exptl_crystal_density_diffrn 1.833
_exptl_crystal_description Block
_exptl_crystal_F_000 2544
_exptl_crystal_size_max 0.260
_exptl_crystal_size_mid 0.180
_exptl_crystal_size_min 0.100
_refine_diff_density_max 1.270
_refine_diff_density_min -0.969
_refine_diff_density_rms 0.094
_refine_ls_abs_structure_details
;
 Flack x determined using 4851 quotients [(I+)-(I-)]/[(I+)+(I-)]
 (Parsons, Flack and Wagner, Acta Cryst. B69 (2013) 249-259).
;
_refine_ls_abs_structure_Flack 0.004(2)
_refine_ls_extinction_method none
_refine_ls_goodness_of_fit_ref 1.081
_refine_ls_hydrogen_treatment constr
_refine_ls_matrix_type full
_refine_ls_number_parameters 559
_refine_ls_number_reflns 11870
_refine_ls_number_restraints 1
_refine_ls_restrained_S_all 1.080
_refine_ls_R_factor_all 0.0281
_refine_ls_R_factor_gt 0.0223
_refine_ls_shift/su_max 0.001
_refine_ls_shift/su_mean 0.000
_refine_ls_structure_factor_coef Fsqd
_refine_ls_weighting_details 'w=1/[\s^2^(Fo^2^)+(0.0232P)^2^+2.2433P] where P=(Fo^2^+2Fc^2^)/3'
_refine_ls_weighting_scheme calc
_refine_ls_wR_factor_gt 0.0491
_refine_ls_wR_factor_ref 0.0513
_reflns_Friedel_coverage 0.941
_reflns_Friedel_fraction_full 0.992
_reflns_Friedel_fraction_max 0.700
_reflns_number_gt 10803
_reflns_number_total 11870
_reflns_threshold_expression 'I > 2\s(I)'
_cod_data_source_file c9nj03332g2.cif
_cod_data_source_block HYS128
_cod_depositor_comments
;
The following automatic conversions were performed:

'_exptl_absorpt_correction_type' value 'Multi-scan' changed to
'multi-scan' according to
/home/data/users/saulius/crontab/automatic-downloads/rss-feeds/RSC/lib/dictionaries/cif_core.dic
dictionary named 'cif_core.dic' version 2.4.2 from 2011-04-26.

Automatic conversion script
Id: cif_fix_values 4973 2017-02-22 13:04:09Z antanas 

 Adding full bibliography for 7058812--7058816.cif.
;
_cod_database_code 7058816
_shelx_shelxl_version_number 2018/1
_shelx_space_group_comment
;
The symmetry employed for this shelxl refinement is uniquely defined
by the following loop, which should always be used as a source of
symmetry information in preference to the above space-group names.
They are only intended as comments.
;
_shelx_estimated_absorpt_t_min 0.301
_shelx_estimated_absorpt_t_max 0.582

loop_
_space_group_symop_operation_xyz
'x, y, z'
'-x, -y, z+1/2'
'x+1/2, -y, z'
'-x+1/2, y, z+1/2'

loop_
_atom_site_label
_atom_site_type_symbol
_atom_site_fract_x
_atom_site_fract_y
_atom_site_fract_z
_atom_site_U_iso_or_equiv
_atom_site_adp_type
_atom_site_occupancy
_atom_site_site_symmetry_order
_atom_site_calc_flag
_atom_site_refinement_flags_posn
_atom_site_refinement_flags_adp
Pt1 Pt 0.60012(2) 0.19578(2) 0.71170(2) 0.02582(5) Uani 1 1 d . .
Pt2 Pt 0.15283(2) -0.29911(2) 0.44199(2) 0.02538(5) Uani 1 1 d . .
P1 P 0.58264(7) 0.40633(15) 0.68385(8) 0.0319(3) Uani 1 1 d . .
P2 P 0.69385(8) 0.23585(18) 0.75204(10) 0.0457(4) Uani 1 1 d . .
P3 P 0.15580(7) -0.09014(16) 0.47764(10) 0.0378(4) Uani 1 1 d . .
P4 P 0.08025(6) -0.25350(16) 0.36377(9) 0.0372(4) Uani 1 1 d . .
F1 F 0.40437(15) 0.0668(4) 0.6758(2) 0.0491(11) Uani 1 1 d . .
F2 F 0.54523(17) -0.2166(4) 0.5901(2) 0.0519(11) Uani 1 1 d . .
F3 F 0.6743(2) -0.2012(4) 0.7360(3) 0.0677(14) Uani 1 1 d . .
F4 F 0.5692(2) 0.0854(5) 0.8691(2) 0.0789(16) Uani 1 1 d . .
F5 F 0.35029(18) -0.4500(5) 0.4481(3) 0.0804(16) Uani 1 1 d . .
F6 F 0.2245(2) -0.6406(6) 0.6008(3) 0.0882(18) Uani 1 1 d . .
F7 F 0.04432(17) -0.5478(4) 0.4708(2) 0.0585(11) Uani 1 1 d . .
F8 F 0.18633(19) -0.6255(5) 0.3103(2) 0.0716(15) Uani 1 1 d . .
O1 O 0.5077(2) 0.1845(4) 0.6107(2) 0.0406(11) Uani 1 1 d . .
O2 O 0.53682(18) -0.1810(4) 0.7341(2) 0.0375(11) Uani 1 1 d . .
O3 O 0.2592(2) -0.2778(4) 0.5250(3) 0.0594(17) Uani 1 1 d . .
O4 O 0.2086(2) -0.6826(4) 0.4549(3) 0.0525(16) Uani 1 1 d . .
N1 N 0.52042(19) -0.0013(4) 0.6686(3) 0.0286(12) Uani 1 1 d . .
N2 N 0.5950(2) 0.0024(5) 0.7436(3) 0.0353(15) Uani 1 1 d . .
N3 N 0.23712(19) -0.4814(5) 0.4916(3) 0.0359(14) Uani 1 1 d . .
N4 N 0.1563(2) -0.4988(4) 0.4255(3) 0.0325(16) Uani 1 1 d . .
C1 C 0.5327(2) 0.1320(5) 0.6562(3) 0.0275(12) Uani 1 1 d . .
C2 C 0.5512(2) -0.0696(5) 0.7180(3) 0.0291(12) Uani 1 1 d . .
C3 C 0.4768(2) -0.0701(5) 0.6331(3) 0.0293(12) Uani 1 1 d . .
C4 C 0.4185(3) -0.0337(7) 0.6361(3) 0.0331(14) Uani 1 1 d . .
C5 C 0.3763(3) -0.1011(8) 0.6026(4) 0.0491(18) Uani 1 1 d . .
H5 H 0.331935 -0.075584 0.604472 0.059 Uiso 1 1 calc R U
C6 C 0.3912(3) -0.2057(7) 0.5649(4) 0.057(2) Uani 1 1 d . .
H6 H 0.357554 -0.244451 0.542693 0.069 Uiso 1 1 calc R U
C7 C 0.4482(3) -0.2471(8) 0.5608(4) 0.0521(19) Uani 1 1 d . .
H7 H 0.460881 -0.317723 0.537041 0.063 Uiso 1 1 calc R U
C8 C 0.4899(3) -0.1782(6) 0.5947(3) 0.0366(14) Uani 1 1 d . .
C9 C 0.6205(2) -0.0548(5) 0.7997(3) 0.0344(14) Uani 1 1 d . .
C10 C 0.6599(3) -0.1588(7) 0.7961(4) 0.0439(17) Uani 1 1 d . .
C11 C 0.6843(3) -0.2143(7) 0.8523(5) 0.059(2) Uani 1 1 d . .
H11 H 0.712813 -0.286721 0.849264 0.071 Uiso 1 1 calc R U
C12 C 0.6694(3) -0.1698(7) 0.9120(4) 0.057(2) Uani 1 1 d . .
H12 H 0.687366 -0.213274 0.944279 0.068 Uiso 1 1 calc R U
C13 C 0.6304(3) -0.0679(8) 0.9187(4) 0.0534(19) Uani 1 1 d . .
H13 H 0.618173 -0.033521 0.954939 0.064 Uiso 1 1 calc R U
C14 C 0.6078(3) -0.0133(7) 0.8623(3) 0.0449(16) Uani 1 1 d . .
C15 C 0.5071(3) 0.4495(6) 0.6740(4) 0.064(2) Uani 1 1 d . .
H15A H 0.488271 0.398207 0.642630 0.096 Uiso 1 1 calc R U
H15B H 0.482227 0.434232 0.709265 0.096 Uiso 1 1 calc R U
H15C H 0.505280 0.542188 0.664103 0.096 Uiso 1 1 calc R U
C16 C 0.6123(4) 0.4602(9) 0.6069(4) 0.072(3) Uani 1 1 d . .
H16A H 0.659010 0.442290 0.603065 0.108 Uiso 1 1 calc R U
H16B H 0.588259 0.411566 0.577639 0.108 Uiso 1 1 calc R U
H16C H 0.604522 0.553608 0.601895 0.108 Uiso 1 1 calc R U
C17 C 0.6034(5) 0.5232(8) 0.7465(6) 0.101(4) Uani 1 1 d . .
H17A H 0.648709 0.509887 0.758253 0.151 Uiso 1 1 calc R U
H17B H 0.597494 0.613401 0.733828 0.151 Uiso 1 1 calc R U
H17C H 0.574441 0.505445 0.778989 0.151 Uiso 1 1 calc R U
C18 C 0.7388(4) 0.3509(10) 0.7043(6) 0.104(5) Uani 1 1 d . .
H18A H 0.717446 0.436222 0.705234 0.156 Uiso 1 1 calc R U
H18B H 0.783777 0.359568 0.717783 0.156 Uiso 1 1 calc R U
H18C H 0.738645 0.317386 0.664948 0.156 Uiso 1 1 calc R U
C19 C 0.7049(6) 0.2833(13) 0.8358(6) 0.108(5) Uani 1 1 d . .
H19A H 0.680479 0.362956 0.844039 0.162 Uiso 1 1 calc R U
H19B H 0.688537 0.212240 0.859822 0.162 Uiso 1 1 calc R U
H19C H 0.751208 0.297551 0.843961 0.162 Uiso 1 1 calc R U
C20 C 0.7402(3) 0.0918(8) 0.7436(5) 0.078(3) Uani 1 1 d . .
H20A H 0.721193 0.022324 0.767067 0.116 Uiso 1 1 calc R U
H20B H 0.739989 0.065628 0.703180 0.116 Uiso 1 1 calc R U
H20C H 0.785120 0.107810 0.756015 0.116 Uiso 1 1 calc R U
C21 C 0.2251(2) -0.3463(6) 0.4955(3) 0.0315(13) Uani 1 1 d . .
C22 C 0.2000(2) -0.5648(5) 0.4560(3) 0.0363(17) Uani 1 1 d . .
C23 C 0.2857(2) -0.5407(6) 0.5238(3) 0.0384(15) Uani 1 1 d . .
C24 C 0.3408(3) -0.5278(7) 0.5002(4) 0.050(2) Uani 1 1 d . .
C25 C 0.3879(3) -0.5922(8) 0.5295(5) 0.073(3) Uani 1 1 d . .
H25 H 0.431172 -0.584503 0.515464 0.088 Uiso 1 1 calc R U
C26 C 0.3784(4) -0.6727(9) 0.5810(6) 0.078(3) Uani 1 1 d . .
H26 H 0.415545 -0.714749 0.596730 0.093 Uiso 1 1 calc R U
C27 C 0.3235(5) -0.6903(9) 0.6063(5) 0.080(3) Uani 1 1 d . .
H27 H 0.316079 -0.741046 0.639779 0.096 Uiso 1 1 calc R U
C28 C 0.2781(3) -0.6230(8) 0.5763(4) 0.056(2) Uani 1 1 d . .
C29 C 0.1181(3) -0.5829(5) 0.3919(3) 0.0332(14) Uani 1 1 d . .
C30 C 0.0618(3) -0.6085(6) 0.4151(3) 0.0397(15) Uani 1 1 d . .
C31 C 0.0226(3) -0.6866(7) 0.3818(4) 0.058(2) Uani 1 1 d . .
H31 H -0.019891 -0.704213 0.395907 0.070 Uiso 1 1 calc R U
C32 C 0.0409(4) -0.7475(8) 0.3243(4) 0.060(2) Uani 1 1 d . .
H32 H 0.010031 -0.801396 0.305404 0.072 Uiso 1 1 calc R U
C33 C 0.0956(4) -0.7289(7) 0.3007(4) 0.055(2) Uani 1 1 d . .
H33 H 0.109229 -0.764380 0.265040 0.066 Uiso 1 1 calc R U
C34 C 0.1326(3) -0.6478(7) 0.3357(4) 0.0457(17) Uani 1 1 d . .
C35 C 0.1783(4) -0.0674(9) 0.5626(5) 0.077(3) Uani 1 1 d . .
H35A H 0.218953 -0.113420 0.571153 0.115 Uiso 1 1 calc R U
H35B H 0.183632 0.025405 0.571177 0.115 Uiso 1 1 calc R U
H35C H 0.143091 -0.103154 0.586228 0.115 Uiso 1 1 calc R U
C36 C 0.2035(5) 0.0110(7) 0.4310(6) 0.109(5) Uani 1 1 d . .
H36A H 0.245776 -0.030439 0.423893 0.163 Uiso 1 1 calc R U
H36B H 0.180567 0.022654 0.394444 0.163 Uiso 1 1 calc R U
H36C H 0.210359 0.096010 0.449068 0.163 Uiso 1 1 calc R U
C37 C 0.0879(4) -0.0013(9) 0.4832(5) 0.081(3) Uani 1 1 d . .
H37A H 0.056766 -0.046247 0.508153 0.121 Uiso 1 1 calc R U
H37B H 0.098505 0.083858 0.499664 0.121 Uiso 1 1 calc R U
H37C H 0.068712 0.010502 0.445039 0.121 Uiso 1 1 calc R U
C38 C 0.0867(3) -0.0996(7) 0.3191(4) 0.0546(19) Uani 1 1 d . .
H38A H 0.130201 -0.094181 0.301983 0.082 Uiso 1 1 calc R U
H38B H 0.053857 -0.101487 0.288551 0.082 Uiso 1 1 calc R U
H38C H 0.079297 -0.023559 0.343651 0.082 Uiso 1 1 calc R U
C39 C 0.0785(5) -0.3606(9) 0.2925(4) 0.075(3) Uani 1 1 d . .
H39A H 0.121797 -0.360386 0.274774 0.113 Uiso 1 1 calc R U
H39B H 0.066130 -0.450110 0.302078 0.113 Uiso 1 1 calc R U
H39C H 0.046742 -0.324004 0.265561 0.113 Uiso 1 1 calc R U
C40 C 0.0056(3) -0.2577(11) 0.3917(5) 0.088(4) Uani 1 1 d . .
H40A H 0.000710 -0.336384 0.415132 0.132 Uiso 1 1 calc R U
H40B H -0.001185 -0.180698 0.415794 0.132 Uiso 1 1 calc R U
H40C H -0.026625 -0.258627 0.360694 0.132 Uiso 1 1 calc R U

loop_
_atom_site_aniso_label
_atom_site_aniso_U_11
_atom_site_aniso_U_22
_atom_site_aniso_U_33
_atom_site_aniso_U_23
_atom_site_aniso_U_13
_atom_site_aniso_U_12
Pt1 0.01779(7) 0.01799(9) 0.04169(13) 0.00378(14) -0.00546(8) -0.00138(6)
Pt2 0.01337(7) 0.01597(9) 0.04680(13) 0.00082(14) -0.00100(8) 0.00144(6)
P1 0.0247(6) 0.0188(7) 0.0522(10) 0.0043(7) -0.0059(6) -0.0020(5)
P2 0.0265(7) 0.0387(9) 0.0717(13) 0.0108(9) -0.0222(8) -0.0110(6)
P3 0.0349(7) 0.0183(7) 0.0604(11) -0.0037(8) 0.0046(7) 0.0049(6)
P4 0.0179(5) 0.0254(7) 0.0682(12) 0.0097(8) -0.0078(7) 0.0022(5)
F1 0.0229(15) 0.050(2) 0.075(3) -0.015(2) -0.0016(17) 0.0117(14)
F2 0.0253(16) 0.040(2) 0.091(3) -0.004(2) 0.0121(19) 0.0061(14)
F3 0.040(2) 0.057(3) 0.106(4) -0.010(3) 0.003(2) 0.0206(18)
F4 0.064(3) 0.093(4) 0.080(3) -0.006(3) -0.003(2) 0.053(3)
F5 0.0306(18) 0.069(3) 0.141(5) 0.017(4) 0.009(3) 0.0016(18)
F6 0.048(3) 0.097(4) 0.119(5) 0.039(4) 0.016(3) 0.016(3)
F7 0.0284(17) 0.062(3) 0.085(3) -0.002(2) 0.0030(19) -0.0157(17)
F8 0.033(2) 0.083(4) 0.098(4) -0.032(3) 0.000(2) 0.008(2)
O1 0.0246(18) 0.026(2) 0.072(3) 0.013(2) -0.015(2) -0.0001(15)
O2 0.0197(16) 0.0238(19) 0.069(3) 0.0111(19) -0.0027(17) -0.0031(14)
O3 0.025(2) 0.032(2) 0.122(5) -0.024(3) -0.031(3) 0.0045(17)
O4 0.0316(19) 0.020(2) 0.106(5) -0.012(2) -0.025(2) 0.0107(15)
N1 0.0167(17) 0.019(2) 0.050(4) 0.000(2) -0.007(2) -0.0035(15)
N2 0.017(2) 0.027(3) 0.062(4) 0.010(2) -0.006(2) -0.0028(18)
N3 0.0144(17) 0.020(2) 0.073(4) -0.002(2) -0.015(2) 0.0058(16)
N4 0.0150(17) 0.011(2) 0.072(5) -0.002(2) -0.012(2) 0.0030(15)
C1 0.0154(18) 0.021(3) 0.046(4) 0.001(2) -0.002(2) 0.0024(17)
C2 0.0145(17) 0.024(2) 0.049(4) 0.005(3) 0.003(2) 0.0016(16)
C3 0.0158(19) 0.026(3) 0.046(4) 0.001(3) -0.002(2) -0.0030(18)
C4 0.018(2) 0.038(3) 0.043(4) -0.003(3) 0.000(2) -0.001(2)
C5 0.019(2) 0.056(4) 0.072(5) -0.001(4) -0.008(3) -0.002(3)
C6 0.031(3) 0.054(5) 0.086(6) -0.016(4) -0.016(4) -0.011(3)
C7 0.045(4) 0.041(4) 0.070(5) -0.019(4) 0.000(4) -0.008(3)
C8 0.022(2) 0.027(3) 0.061(4) -0.004(3) 0.006(3) -0.002(2)
C9 0.0142(19) 0.024(3) 0.065(4) 0.011(3) -0.004(2) -0.0018(18)
C10 0.024(2) 0.028(3) 0.079(5) 0.005(3) -0.005(3) 0.002(2)
C11 0.029(3) 0.031(3) 0.117(8) 0.019(4) -0.016(4) 0.006(2)
C12 0.034(3) 0.045(4) 0.092(7) 0.029(4) -0.024(4) -0.007(3)
C13 0.037(3) 0.064(5) 0.059(5) 0.016(4) -0.007(3) 0.001(3)
C14 0.025(2) 0.045(4) 0.065(5) 0.007(3) -0.006(3) 0.008(2)
C15 0.026(3) 0.030(3) 0.137(8) 0.008(4) 0.006(4) 0.010(2)
C16 0.042(4) 0.063(5) 0.110(8) 0.052(5) 0.027(4) 0.017(4)
C17 0.102(7) 0.030(4) 0.169(11) -0.042(6) -0.073(7) 0.019(4)
C18 0.038(4) 0.084(6) 0.190(13) 0.059(8) -0.035(6) -0.032(4)
C19 0.073(7) 0.147(12) 0.104(9) -0.040(8) -0.047(7) 0.001(7)
C20 0.020(3) 0.073(5) 0.139(9) 0.014(6) -0.007(4) 0.001(3)
C21 0.018(2) 0.022(2) 0.054(4) -0.005(3) -0.005(2) 0.0018(19)
C22 0.019(2) 0.021(3) 0.068(5) -0.003(3) -0.011(2) 0.0069(18)
C23 0.021(2) 0.029(3) 0.065(5) -0.010(3) -0.019(3) 0.009(2)
C24 0.022(2) 0.034(4) 0.095(7) -0.012(4) -0.011(3) 0.004(2)
C25 0.019(3) 0.042(4) 0.158(10) -0.013(5) -0.024(4) 0.005(3)
C26 0.034(4) 0.052(5) 0.147(10) -0.005(6) -0.039(5) 0.012(3)
C27 0.062(5) 0.067(6) 0.110(9) 0.027(6) -0.034(6) 0.016(4)
C28 0.034(3) 0.058(5) 0.076(6) 0.007(4) -0.009(3) 0.014(3)
C29 0.023(2) 0.018(3) 0.059(4) -0.001(3) -0.014(2) -0.0002(19)
C30 0.029(2) 0.028(3) 0.063(4) 0.005(3) -0.009(3) -0.009(2)
C31 0.034(3) 0.042(4) 0.098(7) 0.008(4) -0.020(4) -0.019(3)
C32 0.055(4) 0.035(4) 0.090(7) 0.003(4) -0.041(5) -0.015(3)
C33 0.054(4) 0.033(3) 0.077(6) -0.015(4) -0.025(4) 0.005(3)
C34 0.029(3) 0.038(4) 0.070(5) -0.009(3) -0.011(3) 0.006(3)
C35 0.064(5) 0.056(5) 0.110(8) -0.036(5) -0.032(5) 0.021(4)
C36 0.098(7) 0.031(4) 0.196(12) -0.024(6) 0.080(8) -0.037(4)
C37 0.061(5) 0.069(6) 0.112(8) -0.025(6) -0.006(5) 0.042(5)
C38 0.045(3) 0.040(4) 0.079(6) 0.019(4) -0.014(4) -0.005(3)
C39 0.078(6) 0.052(5) 0.096(7) -0.007(5) -0.051(5) 0.013(4)
C40 0.017(3) 0.104(7) 0.143(10) 0.053(7) 0.002(4) 0.003(4)

loop_
_atom_type_symbol
_atom_type_description
_atom_type_scat_dispersion_real
_atom_type_scat_dispersion_imag
_atom_type_scat_source
C C 0.0033 0.0016 'International Tables Vol C Tables 4.2.6.8 and 6.1.1.4'
H H 0.0000 0.0000 'International Tables Vol C Tables 4.2.6.8 and 6.1.1.4'
N N 0.0061 0.0033 'International Tables Vol C Tables 4.2.6.8 and 6.1.1.4'
O O 0.0106 0.0060 'International Tables Vol C Tables 4.2.6.8 and 6.1.1.4'
F F 0.0171 0.0103 'International Tables Vol C Tables 4.2.6.8 and 6.1.1.4'
P P 0.1023 0.0942 'International Tables Vol C Tables 4.2.6.8 and 6.1.1.4'
Pt Pt -1.7033 8.3905 'International Tables Vol C Tables 4.2.6.8 and 6.1.1.4'

loop_
_geom_angle_atom_site_label_1
_geom_angle_atom_site_label_2
_geom_angle_atom_site_label_3
_geom_angle
C1 Pt1 N2 83.4(2)
C1 Pt1 P2 161.65(17)
N2 Pt1 P2 94.02(15)
C1 Pt1 P1 91.04(16)
N2 Pt1 P1 167.53(14)
P2 Pt1 P1 94.70(6)
C21 Pt2 N4 81.4(2)
C21 Pt2 P3 88.95(17)
N4 Pt2 P3 168.9(2)
C21 Pt2 P4 169.18(19)
N4 Pt2 P4 94.22(17)
P3 Pt2 P4 96.20(6)
C15 P1 C17 98.4(4)
C15 P1 C16 95.1(4)
C17 P1 C16 116.2(5)
C15 P1 Pt1 116.6(3)
C17 P1 Pt1 109.8(3)
C16 P1 Pt1 118.3(3)
C20 P2 C18 101.4(5)
C20 P2 C19 104.3(5)
C18 P2 C19 111.4(6)
C20 P2 Pt1 105.6(3)
C18 P2 Pt1 107.4(3)
C19 P2 Pt1 124.1(4)
C37 P3 C36 100.7(5)
C37 P3 C35 92.9(5)
C36 P3 C35 113.3(5)
C37 P3 Pt2 121.0(4)
C36 P3 Pt2 109.6(3)
C35 P3 Pt2 117.5(3)
C40 P4 C38 107.5(4)
C40 P4 C39 107.1(5)
C38 P4 C39 90.3(4)
C40 P4 Pt2 105.6(4)
C38 P4 Pt2 122.4(2)
C39 P4 Pt2 122.4(2)
C3 N1 C1 118.4(5)
C3 N1 C2 119.1(4)
C1 N1 C2 122.5(5)
C2 N2 C9 114.0(5)
C2 N2 Pt1 113.9(5)
C9 N2 Pt1 130.0(4)
C23 N3 C22 116.0(4)
C23 N3 C21 121.4(5)
C22 N3 C21 122.6(5)
C22 N4 C29 111.1(4)
C22 N4 Pt2 115.2(4)
C29 N4 Pt2 133.4(4)
O1 C1 N1 119.9(5)
O1 C1 Pt1 131.7(4)
N1 C1 Pt1 107.8(4)
O2 C2 N2 123.3(6)
O2 C2 N1 124.6(5)
N2 C2 N1 112.1(5)
C4 C3 N1 115.0(6)
C4 C3 C8 116.0(6)
N1 C3 C8 128.9(5)
C3 C4 C5 115.1(7)
C3 C4 F1 116.7(6)
C5 C4 F1 128.2(5)
C4 C5 C6 127.3(6)
C7 C6 C5 120.4(7)
C6 C7 C8 111.6(7)
F2 C8 C7 111.7(6)
F2 C8 C3 118.6(6)
C7 C8 C3 129.6(6)
C10 C9 N2 117.5(7)
C10 C9 C14 112.3(6)
N2 C9 C14 130.2(5)
C9 C10 F3 114.1(6)
C9 C10 C11 116.5(7)
F3 C10 C11 129.3(6)
C12 C11 C10 128.4(6)
C13 C12 C11 118.3(7)
C12 C13 C14 112.2(8)
F4 C14 C13 111.9(7)
F4 C14 C9 115.8(6)
C13 C14 C9 132.2(6)
O3 C21 N3 120.5(5)
O3 C21 Pt2 130.1(5)
N3 C21 Pt2 109.2(4)
O4 C22 N4 126.2(6)
O4 C22 N3 122.3(5)
N4 C22 N3 111.5(5)
C24 C23 N3 111.2(7)
C24 C23 C28 120.5(6)
N3 C23 C28 128.0(6)
C23 C24 C25 111.6(9)
C23 C24 F5 122.4(6)
C25 C24 F5 126.0(7)
C24 C25 C26 126.2(8)
C27 C26 C25 124.8(8)
C26 C27 C28 107.1(10)
F6 C28 C27 107.2(9)
F6 C28 C23 123.0(6)
C27 C28 C23 129.8(8)
C30 C29 N4 112.7(6)
C30 C29 C34 116.7(5)
N4 C29 C34 130.6(6)
C29 C30 C31 113.7(7)
C29 C30 F7 119.6(5)
C31 C30 F7 126.6(6)
C30 C31 C32 126.2(7)
C33 C32 C31 122.5(7)
C32 C33 C34 108.7(8)
F8 C34 C33 108.0(7)
F8 C34 C29 119.8(6)
C33 C34 C29 132.1(7)

loop_
_geom_bond_atom_site_label_1
_geom_bond_atom_site_label_2
_geom_bond_distance
Pt1 C1 1.985(5)
Pt1 N2 2.102(5)
Pt1 P2 2.1588(15)
Pt1 P1 2.2636(15)
Pt2 C21 1.977(6)
Pt2 N4 2.067(4)
Pt2 P3 2.2796(17)
Pt2 P4 2.3755(17)
P1 C15 1.614(6)
P1 C17 1.917(9)
P1 C16 1.952(9)
P2 C20 1.752(8)
P2 C18 1.847(10)
P2 C19 2.002(12)
P3 C37 1.654(6)
P3 C36 1.777(9)
P3 C35 2.025(10)
P4 C40 1.649(8)
P4 C38 1.879(7)
P4 C39 1.972(10)
F1 C4 1.401(8)
F2 C8 1.196(6)
F3 C10 1.481(10)
F4 C14 1.284(7)
F5 C24 1.451(11)
F6 C28 1.242(8)
F7 C30 1.467(8)
F8 C34 1.260(8)
O1 C1 1.281(7)
O2 C2 1.227(6)
O3 C21 1.195(7)
O4 C22 1.211(6)
N1 C3 1.395(7)
N1 C1 1.407(7)
N1 C2 1.474(8)
N2 C2 1.294(8)
N2 C9 1.511(9)
N3 C23 1.375(7)
N3 C22 1.401(7)
N3 C21 1.399(7)
N4 C22 1.317(7)
N4 C29 1.391(7)
C3 C4 1.244(7)
C3 C8 1.436(8)
C4 C5 1.343(9)
C5 C6 1.406(11)
C6 C7 1.236(10)
C7 C8 1.349(9)
C9 C10 1.328(8)
C9 C14 1.526(10)
C10 C11 1.497(12)
C11 C12 1.480(13)
C12 C13 1.313(11)
C13 C14 1.486(10)
C23 C24 1.251(9)
C23 C28 1.480(11)
C24 C25 1.343(10)
C25 C26 1.455(15)
C26 C27 1.272(15)
C27 C28 1.341(10)
C29 C30 1.290(8)
C29 C34 1.483(10)
C30 C31 1.363(9)
C31 C32 1.510(14)
C32 C33 1.252(12)
C33 C34 1.376(10)
